data_7023451
loop_
_publ_author_name
'Zima, V\'it\<ezslav'
'Raja, Duraisamy Senthil'
'Lee, Yu-Shan'
'Chang, Ting-Guang'
'Wu, Cheng-You'
'Hu, Chien-Chieh'
'Lee, Kueir-Rarn'
'Lai, Juin-Yih'
'Yeh, Jui-Ming'
'Lin, Chia-Her'

_publ_section_title
;
 Alkaline-earth metal phosphonocarboxylates: synthesis, structures,
 chirality, and luminescence properties.
;
_journal_issue 43
_journal_name_full 'Dalton transactions (Cambridge, England : 2003)'
_journal_page_first 15332
_journal_page_last 15342
_journal_paper_doi 10.1039/c3dt51375k
_journal_volume 42
_journal_year 2013
_chemical_formula_moiety 'C5 H10 Mg N O8 P'
_chemical_formula_sum 'C5 H10 Mg N O8 P'
_chemical_formula_weight 267.42
_chemical_name_systematic
;
?
;
_space_group_IT_number 14
_symmetry_cell_setting monoclinic
_symmetry_space_group_name_Hall '-P 2yn'
_symmetry_space_group_name_H-M 'P 1 21/n 1'
_atom_sites_solution_hydrogens geom
_atom_sites_solution_primary direct
_atom_sites_solution_secondary difmap
_audit_creation_method SHELXL-97
_cell_angle_alpha 90.00
_cell_angle_beta 92.608(2)
_cell_angle_gamma 90.00
_cell_formula_units_Z 4
_cell_length_a 5.1548(3)
_cell_length_b 12.4592(8)
_cell_length_c 14.0203(9)
_cell_measurement_reflns_used 5519
_cell_measurement_temperature 295(2)
_cell_measurement_theta_max 28.322
_cell_measurement_theta_min 2.188
_cell_volume 899.52(10)
_computing_cell_refinement 'Bruker SAINT (Bruker, 2009)'
_computing_data_collection 'Bruker APEX2 (Bruker, 2010)'
_computing_data_reduction 'Bruker SAINT'
_computing_molecular_graphics 'Bruker SHELXTL (Bruker, 2010)'
_computing_publication_material 'Bruker SHELXTL'
_computing_structure_refinement 'SHELXL-97 (Sheldrick, 2008)'
_computing_structure_solution 'SHELXS-97 (Sheldrick, 2008)'
_diffrn_ambient_temperature 295(2)
_diffrn_detector_area_resol_mean 8.3333
_diffrn_measured_fraction_theta_full 0.996
_diffrn_measured_fraction_theta_max 0.996
_diffrn_measurement_device_type 'Bruker APEX-II CCD'
_diffrn_measurement_method '\f and \w scans'
_diffrn_radiation_monochromator graphite
_diffrn_radiation_source 'fine-focus sealed tube'
_diffrn_radiation_type MoK\a
_diffrn_radiation_wavelength 0.71073
_diffrn_reflns_av_R_equivalents 0.0591
_diffrn_reflns_av_sigmaI/netI 0.0323
_diffrn_reflns_limit_h_max 6
_diffrn_reflns_limit_h_min -6
_diffrn_reflns_limit_k_max 15
_diffrn_reflns_limit_k_min -16
_diffrn_reflns_limit_l_max 18
_diffrn_reflns_limit_l_min -18
_diffrn_reflns_number 8796
_diffrn_reflns_theta_full 28.30
_diffrn_reflns_theta_max 28.30
_diffrn_reflns_theta_min 2.19
_exptl_absorpt_coefficient_mu 0.408
_exptl_absorpt_correction_T_max 0.9413
_exptl_absorpt_correction_T_min 0.8703
_exptl_absorpt_correction_type multi-scan
_exptl_absorpt_process_details 'SADABS (Bruker, 2008)'
_exptl_crystal_colour colourless
_exptl_crystal_density_diffrn 1.975
_exptl_crystal_density_meas ?
_exptl_crystal_density_method 'not measured'
_exptl_crystal_description tabular
_exptl_crystal_F_000 552
_exptl_crystal_size_max 0.35
_exptl_crystal_size_mid 0.35
_exptl_crystal_size_min 0.15
_refine_diff_density_max 0.530
_refine_diff_density_min -0.455
_refine_diff_density_rms 0.076
_refine_ls_extinction_method none
_refine_ls_goodness_of_fit_ref 1.022
_refine_ls_hydrogen_treatment constr
_refine_ls_matrix_type full
_refine_ls_number_parameters 145
_refine_ls_number_reflns 2225
_refine_ls_number_restraints 0
_refine_ls_restrained_S_all 1.022
_refine_ls_R_factor_all 0.0358
_refine_ls_R_factor_gt 0.0328
_refine_ls_shift/su_max 0.000
_refine_ls_shift/su_mean 0.000
_refine_ls_structure_factor_coef Fsqd
_refine_ls_weighting_details 'calc w=1/[\s^2^(Fo^2^)+(0.0573P)^2^+0.4407P] where P=(Fo^2^+2Fc^2^)/3'
_refine_ls_weighting_scheme calc
_refine_ls_wR_factor_gt 0.0911
_refine_ls_wR_factor_ref 0.0936
_reflns_number_gt 2019
_reflns_number_total 2225
_reflns_threshold_expression >2sigma(I)
_cod_data_source_file c3dt51375k.txt
_cod_data_source_block 1
_cod_depositor_comments
;
The following automatic conversions were performed:

'_exptl_crystal_density_meas' value 'not measured' was changed to '?'
- the value is perceived as not measured.

Automatic conversion script
Id: cif_fix_values 3008 2015-01-20 13:52:24Z robertas 
;
_cod_original_sg_symbol_H-M 'P 21/n'
_cod_database_code 7023451

loop_
_symmetry_equiv_pos_as_xyz
'x, y, z'
'-x+1/2, y+1/2, -z+1/2'
'-x, -y, -z'
'x-1/2, -y-1/2, z-1/2'

loop_
_atom_site_label
_atom_site_type_symbol
_atom_site_fract_x
_atom_site_fract_y
_atom_site_fract_z
_atom_site_U_iso_or_equiv
_atom_site_adp_type
_atom_site_occupancy
_atom_site_symmetry_multiplicity
_atom_site_calc_flag
_atom_site_refinement_flags
P1 P 0.08694(7) 0.23897(3) 0.31902(3) 0.01239(12) Uani 1 1 d .
Mg1 Mg 0.21348(10) 0.48006(4) 0.22455(4) 0.01294(14) Uani 1 1 d .
O1 O 0.1015(2) 0.32470(8) 0.24534(8) 0.0178(2) Uani 1 1 d .
O2 O -0.2062(2) 0.21438(10) 0.33971(9) 0.0243(3) Uani 1 1 d .
H2C H -0.2270 0.1493 0.3438 0.036 Uiso 1 1 calc R
O3 O 0.2267(2) 0.13657(9) 0.30257(8) 0.0204(3) Uani 1 1 d .
O4 O 0.0119(2) 0.53022(9) 0.34176(8) 0.0194(2) Uani 1 1 d .
O5 O 0.2605(2) 0.62199(12) 0.44767(10) 0.0321(3) Uani 1 1 d .
O6 O -0.1498(2) 0.50302(9) 0.14189(8) 0.0184(2) Uani 1 1 d .
O7 O 0.5177(2) 0.46515(11) 0.32494(9) 0.0269(3) Uani 1 1 d .
H7A H 0.6590 0.4829 0.3003 0.040 Uiso 1 1 d R
H7B H 0.4905 0.5056 0.3723 0.040 Uiso 1 1 d R
O8 O 0.4501(2) 0.43405(9) 0.11254(8) 0.0191(2) Uani 1 1 d .
N1 N -0.1330(3) 0.76348(9) 0.48214(9) 0.0128(3) Uani 1 1 d .
H1A H 0.0333 0.7871 0.4912 0.015 Uiso 1 1 calc R
C1 C 0.0621(3) 0.60879(12) 0.39702(11) 0.0172(3) Uani 1 1 d .
C2 C -0.1471(3) 0.69435(12) 0.39496(11) 0.0178(3) Uani 1 1 d .
H2A H -0.1296 0.7391 0.3390 0.021 Uiso 1 1 calc R
H2B H -0.3161 0.6601 0.3896 0.021 Uiso 1 1 calc R
C3 C -0.3051(3) 0.85907(12) 0.46653(11) 0.0160(3) Uani 1 1 d .
H3A H -0.3284 0.8946 0.5271 0.019 Uiso 1 1 calc R
H3B H -0.4743 0.8357 0.4415 0.019 Uiso 1 1 calc R
C4 C 0.2018(3) 0.29950(11) 0.43097(10) 0.0145(3) Uani 1 1 d .
H4A H 0.3891 0.3068 0.4308 0.017 Uiso 1 1 calc R
H4B H 0.1286 0.3710 0.4352 0.017 Uiso 1 1 calc R
C5 C -0.3095(3) 0.43795(11) 0.10277(10) 0.0143(3) Uani 1 1 d .

loop_
_atom_site_aniso_label
_atom_site_aniso_U_11
_atom_site_aniso_U_22
_atom_site_aniso_U_33
_atom_site_aniso_U_23
_atom_site_aniso_U_13
_atom_site_aniso_U_12
P1 0.0153(2) 0.00926(19) 0.0125(2) 0.00039(12) -0.00010(14) -0.00019(12)
Mg1 0.0134(3) 0.0103(3) 0.0152(3) -0.00005(17) 0.00138(19) -0.00053(17)
O1 0.0270(6) 0.0119(5) 0.0142(5) 0.0021(4) -0.0024(4) -0.0040(4)
O2 0.0172(6) 0.0198(6) 0.0360(7) -0.0006(5) 0.0024(5) -0.0044(4)
O3 0.0257(6) 0.0118(5) 0.0238(6) -0.0019(4) 0.0029(5) 0.0032(4)
O4 0.0187(5) 0.0182(5) 0.0217(6) -0.0065(4) 0.0048(4) -0.0013(4)
O5 0.0191(6) 0.0439(8) 0.0327(7) -0.0156(6) -0.0048(5) 0.0044(5)
O6 0.0179(6) 0.0144(5) 0.0224(6) -0.0043(4) -0.0034(4) -0.0006(4)
O7 0.0187(6) 0.0347(7) 0.0271(6) 0.0044(5) -0.0022(5) -0.0055(5)
O8 0.0153(5) 0.0200(6) 0.0222(5) -0.0042(4) 0.0040(4) 0.0000(4)
N1 0.0143(6) 0.0108(6) 0.0132(6) 0.0005(4) 0.0011(4) 0.0001(4)
C1 0.0172(7) 0.0185(7) 0.0164(7) -0.0016(5) 0.0052(5) -0.0001(6)
C2 0.0239(8) 0.0160(7) 0.0133(7) -0.0033(5) -0.0020(6) 0.0019(6)
C3 0.0163(7) 0.0134(7) 0.0185(7) 0.0031(5) 0.0038(5) 0.0032(5)
C4 0.0199(7) 0.0111(7) 0.0125(7) 0.0021(5) 0.0004(5) -0.0022(5)
C5 0.0163(7) 0.0126(7) 0.0139(6) -0.0005(5) 0.0012(5) 0.0005(5)

loop_
_atom_type_symbol
_atom_type_description
_atom_type_scat_dispersion_real
_atom_type_scat_dispersion_imag
_atom_type_scat_source
C C 0.0033 0.0016 'International Tables Vol C Tables 4.2.6.8 and 6.1.1.4'
H H 0.0000 0.0000 'International Tables Vol C Tables 4.2.6.8 and 6.1.1.4'
N N 0.0061 0.0033 'International Tables Vol C Tables 4.2.6.8 and 6.1.1.4'
O O 0.0106 0.0060 'International Tables Vol C Tables 4.2.6.8 and 6.1.1.4'
Mg Mg 0.0486 0.0363 'International Tables Vol C Tables 4.2.6.8 and 6.1.1.4'
P P 0.1023 0.0942 'International Tables Vol C Tables 4.2.6.8 and 6.1.1.4'

loop_
_geom_angle_atom_site_label_1
_geom_angle_atom_site_label_2
_geom_angle_atom_site_label_3
_geom_angle
_geom_angle_site_symmetry_1
_geom_angle_site_symmetry_3
O3 P1 O1 117.85(7) . .
O3 P1 O2 109.61(7) . .
O1 P1 O2 110.15(7) . .
O3 P1 C4 110.42(7) . .
O1 P1 C4 106.07(6) . .
O2 P1 C4 101.45(7) . .
O3 Mg1 O1 172.14(6) 2 .
O3 Mg1 O7 95.60(5) 2 .
O1 Mg1 O7 91.62(5) . .
O3 Mg1 O4 86.82(5) 2 .
O1 Mg1 O4 91.00(5) . .
O7 Mg1 O4 83.09(5) . .
O3 Mg1 O8 91.37(5) 2 .
O1 Mg1 O8 91.46(5) . .
O7 Mg1 O8 92.07(5) . .
O4 Mg1 O8 174.64(5) . .
O3 Mg1 O6 84.70(5) 2 .
O1 Mg1 O6 87.63(5) . .
O7 Mg1 O6 169.19(5) . .
O4 Mg1 O6 86.14(5) . .
O8 Mg1 O6 98.73(5) . .
P1 O1 Mg1 143.21(7) . .
P1 O2 H2C 109.5 . .
P1 O3 Mg1 159.89(8) . 2_545
C1 O4 Mg1 128.28(10) . .
C5 O6 Mg1 132.47(10) . .
Mg1 O7 H7A 109.7 . .
Mg1 O7 H7B 109.4 . .
H7A O7 H7B 109.8 . .
C5 O8 Mg1 132.68(10) 1_655 .
C3 N1 C2 109.45(12) . .
C3 N1 C4 111.95(12) . 3_566
C2 N1 C4 110.92(11) . 3_566
C3 N1 H1A 108.1 . .
C2 N1 H1A 108.1 . .
C4 N1 H1A 108.1 3_566 .
O5 C1 O4 126.70(15) . .
O5 C1 C2 119.30(14) . .
O4 C1 C2 113.97(14) . .
N1 C2 C1 112.44(13) . .
N1 C2 H2A 109.1 . .
C1 C2 H2A 109.1 . .
N1 C2 H2B 109.1 . .
C1 C2 H2B 109.1 . .
H2A C2 H2B 107.8 . .
N1 C3 C5 111.31(12) . 2_455
N1 C3 H3A 109.4 . .
C5 C3 H3A 109.4 2_455 .
N1 C3 H3B 109.4 . .
C5 C3 H3B 109.4 2_455 .
H3A C3 H3B 108.0 . .
N1 C4 P1 113.81(10) 3_566 .
N1 C4 H4A 108.8 3_566 .
P1 C4 H4A 108.8 . .
N1 C4 H4B 108.8 3_566 .
P1 C4 H4B 108.8 . .
H4A C4 H4B 107.7 . .
O8 C5 O6 127.26(14) 1_455 .
O8 C5 C3 117.34(13) 1_455 2_445
O6 C5 C3 115.35(13) . 2_445

loop_
_geom_bond_atom_site_label_1
_geom_bond_atom_site_label_2
_geom_bond_distance
_geom_bond_site_symmetry_2
P1 O3 1.4883(11) .
P1 O1 1.4903(11) .
P1 O2 1.5817(12) .
P1 C4 1.8161(15) .
Mg1 O3 2.0131(12) 2
Mg1 O1 2.0446(11) .
Mg1 O7 2.0672(13) .
Mg1 O4 2.0799(12) .
Mg1 O8 2.1111(12) .
Mg1 O6 2.1757(12) .
O2 H2C 0.8200 .
O3 Mg1 2.0131(12) 2_545
O4 C1 1.2677(19) .
O5 C1 1.229(2) .
O6 C5 1.2628(18) .
O7 H7A 0.8500 .
O7 H7B 0.8500 .
O8 C5 1.2541(18) 1_655
N1 C3 1.4951(18) .
N1 C2 1.4944(18) .
N1 C4 1.5048(18) 3_566
N1 H1A 0.9100 .
C1 C2 1.516(2) .
C2 H2A 0.9700 .
C2 H2B 0.9700 .
C3 C5 1.520(2) 2_455
C3 H3A 0.9700 .
C3 H3B 0.9700 .
C4 N1 1.5048(18) 3_566
C4 H4A 0.9700 .
C4 H4B 0.9700 .
C5 O8 1.2541(18) 1_455
C5 C3 1.520(2) 2_445

loop_
_geom_torsion_atom_site_label_1
_geom_torsion_atom_site_label_2
_geom_torsion_atom_site_label_3
_geom_torsion_atom_site_label_4
_geom_torsion
_geom_torsion_site_symmetry_1
_geom_torsion_site_symmetry_4
O3 P1 O1 Mg1 -121.11(12) . .
O2 P1 O1 Mg1 112.15(13) . .
C4 P1 O1 Mg1 3.14(15) . .
O3 Mg1 O1 P1 -123.2(4) 2 .
O7 Mg1 O1 P1 33.62(13) . .
O4 Mg1 O1 P1 -49.50(13) . .
O8 Mg1 O1 P1 125.73(13) . .
O6 Mg1 O1 P1 -135.59(13) . .
O1 P1 O3 Mg1 -111.6(2) . 2_545
O2 P1 O3 Mg1 15.4(2) . 2_545
C4 P1 O3 Mg1 126.4(2) . 2_545
O3 Mg1 O4 C1 -36.88(14) 2 .
O1 Mg1 O4 C1 150.67(14) . .
O7 Mg1 O4 C1 59.16(14) . .
O8 Mg1 O4 C1 33.5(6) . .
O6 Mg1 O4 C1 -121.77(14) . .
O3 Mg1 O6 C5 163.62(14) 2 .
O1 Mg1 O6 C5 -18.06(14) . .
O7 Mg1 O6 C5 -104.3(3) . .
O4 Mg1 O6 C5 -109.22(14) . .
O8 Mg1 O6 C5 73.05(14) . .
O3 Mg1 O8 C5 71.35(14) 2 1_655
O1 Mg1 O8 C5 -115.99(14) . 1_655
O7 Mg1 O8 C5 -24.31(14) . 1_655
O4 Mg1 O8 C5 1.2(6) . 1_655
O6 Mg1 O8 C5 156.19(13) . 1_655
Mg1 O4 C1 O5 -60.9(2) . .
Mg1 O4 C1 C2 116.96(13) . .
C3 N1 C2 C1 168.08(12) . .
C4 N1 C2 C1 -67.89(16) 3_566 .
O5 C1 C2 N1 -22.5(2) . .
O4 C1 C2 N1 159.45(13) . .
C2 N1 C3 C5 -72.42(15) . 2_455
C4 N1 C3 C5 164.17(12) 3_566 2_455
O3 P1 C4 N1 -67.44(12) . 3_566
O1 P1 C4 N1 163.81(10) . 3_566
O2 P1 C4 N1 48.71(12) . 3_566
Mg1 O6 C5 O8 127.67(15) . 1_455
Mg1 O6 C5 C3 -54.88(19) . 2_445
